data_7703715
loop_
_publ_author_name
'Ma, Jinchao'
'Yang, Hongwei'
'Tang, Jie'
'Zhang, Guojie'
'Yi, Zhenxin'
'Zhu, Shunguan'
'Cheng, Guangbin'

_publ_section_title
;
 A novel energetic framework combining the advantages of furazan and
 triazole: a design for high-performance insensitive explosives.
;
_journal_issue 15
_journal_name_full 'Dalton transactions (Cambridge, England : 2003)'
_journal_page_first 4675
_journal_page_last 4679
_journal_paper_doi 10.1039/d0dt00498g
_journal_volume 49
_journal_year 2020
_chemical_formula_moiety 'C12 H14 N12 O4 S2, 0.67(C2 H6 O S), 0.82(H2 O)'
_chemical_formula_sum 'C13.33 H19.64 N12 O5.49 S2.67'
_chemical_formula_weight 521.30
_space_group_crystal_system monoclinic
_space_group_IT_number 14
_space_group_name_Hall '-P 2yn'
_space_group_name_H-M_alt 'P 1 21/n 1'
_atom_sites_solution_hydrogens mixed
_audit_creation_method SHELXL-2014/7
_audit_update_record
;
2018-08-04 deposited with the CCDC.	2020-03-06 downloaded from the CCDC.
;
_cell_angle_alpha 90
_cell_angle_beta 92.366(2)
_cell_angle_gamma 90
_cell_formula_units_Z 6
_cell_length_a 5.2901(3)
_cell_length_b 18.3313(11)
_cell_length_c 33.371(2)
_cell_measurement_reflns_used 5161
_cell_measurement_temperature 173(2)
_cell_measurement_theta_max 25.08
_cell_measurement_theta_min 3.05
_cell_volume 3233.4(3)
_computing_structure_refinement 'SHELXL-2014/7 (Sheldrick, 2014)'
_diffrn_ambient_temperature 173(2)
_diffrn_measured_fraction_theta_full 0.990
_diffrn_measured_fraction_theta_max 0.986
_diffrn_measurement_device_type 'PHOTON 100 CMOS detector'
_diffrn_measurement_method 'omega scan'
_diffrn_radiation_type MoK\a
_diffrn_radiation_wavelength 0.71073
_diffrn_reflns_av_R_equivalents 0.0679
_diffrn_reflns_av_unetI/netI 0.0785
_diffrn_reflns_Laue_measured_fraction_full 0.990
_diffrn_reflns_Laue_measured_fraction_max 0.986
_diffrn_reflns_limit_h_max 6
_diffrn_reflns_limit_h_min -6
_diffrn_reflns_limit_k_max 22
_diffrn_reflns_limit_k_min -21
_diffrn_reflns_limit_l_max 40
_diffrn_reflns_limit_l_min -37
_diffrn_reflns_number 18271
_diffrn_reflns_point_group_measured_fraction_full 0.990
_diffrn_reflns_point_group_measured_fraction_max 0.986
_diffrn_reflns_theta_full 25.242
_diffrn_reflns_theta_max 25.353
_diffrn_reflns_theta_min 3.251
_diffrn_source 'fine-focus sealed tube'
_exptl_absorpt_coefficient_mu 0.371
_exptl_absorpt_correction_T_max 0.7452
_exptl_absorpt_correction_T_min 0.6060
_exptl_absorpt_correction_type multi-scan
_exptl_absorpt_process_details 'SADABS (Bruker, 2014)'
_exptl_crystal_density_diffrn 1.606
_exptl_crystal_description plate
_exptl_crystal_F_000 1621
_exptl_crystal_size_max 0.360
_exptl_crystal_size_mid 0.290
_exptl_crystal_size_min 0.120
_refine_diff_density_max 0.470
_refine_diff_density_min -0.440
_refine_diff_density_rms 0.074
_refine_ls_extinction_method none
_refine_ls_goodness_of_fit_ref 1.052
_refine_ls_hydrogen_treatment mixed
_refine_ls_matrix_type full
_refine_ls_number_parameters 517
_refine_ls_number_reflns 5862
_refine_ls_number_restraints 187
_refine_ls_restrained_S_all 1.041
_refine_ls_R_factor_all 0.1150
_refine_ls_R_factor_gt 0.0670
_refine_ls_shift/su_max 0.000
_refine_ls_shift/su_mean 0.000
_refine_ls_structure_factor_coef Fsqd
_refine_ls_weighting_details 'w=1/[\s^2^(Fo^2^)+(0.0410P)^2^+7.7994P] where P=(Fo^2^+2Fc^2^)/3'
_refine_ls_weighting_scheme calc
_refine_ls_wR_factor_gt 0.1259
_refine_ls_wR_factor_ref 0.1421
_reflns_Friedel_coverage 0.000
_reflns_number_gt 3951
_reflns_number_total 5862
_reflns_threshold_expression 'I > 2\s(I)'
_cod_data_source_file d0dt00498g2.cif
_cod_data_source_block 1_CCDC1
_cod_depositor_comments 'Adding full bibliography for 7703714--7703715.cif.'
_cod_original_cell_volume 3233.3(3)
_cod_original_sg_symbol_H-M 'P 21/n'
_cod_database_code 7703715
_shelx_shelxl_version_number 2014/7
_shelx_space_group_comment
;
The symmetry employed for this shelxl refinement is uniquely defined
by the following loop, which should always be used as a source of
symmetry information in preference to the above space-group names.
They are only intended as comments.
;
_shelx_estimated_absorpt_t_min 0.878
_shelx_estimated_absorpt_t_max 0.957

loop_
_space_group_symop_operation_xyz
'x, y, z'
'-x+1/2, y+1/2, -z+1/2'
'-x, -y, -z'
'x-1/2, -y-1/2, z-1/2'

loop_
_atom_site_label
_atom_site_type_symbol
_atom_site_fract_x
_atom_site_fract_y
_atom_site_fract_z
_atom_site_U_iso_or_equiv
_atom_site_adp_type
_atom_site_occupancy
_atom_site_site_symmetry_order
_atom_site_calc_flag
_atom_site_refinement_flags_posn
_atom_site_refinement_flags_adp
_atom_site_refinement_flags_occupancy
_atom_site_disorder_assembly
_atom_site_disorder_group
C1 C 0.7362(8) 0.1538(2) 0.17990(12) 0.0223(9) Uani 1 1 d . . . . .
C2 C 1.0413(8) 0.1900(2) 0.21619(12) 0.0234(9) Uani 1 1 d . . . . .
C3 C 0.5407(7) 0.1114(2) 0.15774(12) 0.0212(9) Uani 1 1 d . . . . .
C4 C 0.2317(7) 0.0878(2) 0.11906(12) 0.0189(9) Uani 1 1 d . . . . .
C5 C 1.3978(7) 0.2510(2) 0.26189(12) 0.0255(10) Uani 1 1 d . . . . .
C6 C 1.2593(8) 0.1899(2) 0.24471(12) 0.0247(10) Uani 1 1 d . . . . .
C7 C 1.3873(10) 0.4640(3) 0.25675(16) 0.0467(14) Uani 1 1 d . . . . .
H7A H 1.2049 0.4687 0.2510 0.070 Uiso 1 1 calc R U . . .
H7B H 1.4758 0.4632 0.2315 0.070 Uiso 1 1 calc R U . . .
H7C H 1.4471 0.5055 0.2730 0.070 Uiso 1 1 calc R U . . .
C8 C 1.7792(8) 0.3821(3) 0.29103(17) 0.0465(14) Uani 1 1 d . . . . .
H8A H 1.8337 0.4278 0.3039 0.070 Uiso 1 1 calc R U . . .
H8B H 1.8594 0.3773 0.2652 0.070 Uiso 1 1 calc R U . . .
H8C H 1.8289 0.3409 0.3083 0.070 Uiso 1 1 calc R U . . .
C9 C -0.1348(7) 0.0286(2) 0.07677(12) 0.0212(9) Uani 1 1 d . . . . .
C10 C 0.0169(7) 0.0890(2) 0.09020(12) 0.0197(9) Uani 1 1 d . . . . .
C11 C -0.2348(9) -0.1135(3) 0.02054(13) 0.0383(12) Uani 1 1 d . . . . .
H11A H -0.3112 -0.1597 0.0116 0.057 Uiso 1 1 calc R U . . .
H11B H -0.0576 -0.1120 0.0131 0.057 Uiso 1 1 calc R U . . .
H11C H -0.3272 -0.0728 0.0077 0.057 Uiso 1 1 calc R U . . .
C12 C -0.0796(8) -0.1809(2) 0.09147(13) 0.0267(10) Uani 1 1 d . . . . .
H12A H -0.0696 -0.1791 0.1208 0.040 Uiso 1 1 calc R U . . .
H12B H 0.0915 -0.1798 0.0813 0.040 Uiso 1 1 calc R U . . .
H12C H -0.1646 -0.2260 0.0827 0.040 Uiso 1 1 calc R U . . .
C13 C -0.3896(7) 0.5164(2) 0.01073(13) 0.0265(10) Uani 1 1 d . . . . .
C14 C -0.0985(8) 0.5885(2) 0.02702(13) 0.0247(10) Uani 1 1 d . . . . .
C15 C 0.2912(8) 0.6565(2) 0.05820(13) 0.0234(10) Uani 1 1 d . . . . .
C16 C 0.0813(7) 0.6482(2) 0.03000(12) 0.0229(10) Uani 1 1 d . . . . .
C17 C 0.3967(9) 0.7056(3) 0.14794(15) 0.0412(13) Uani 1 1 d . . . . .
H17A H 0.4835 0.7126 0.1742 0.062 Uiso 1 1 calc R U . . .
H17B H 0.2165 0.6966 0.1516 0.062 Uiso 1 1 calc R U . . .
H17C H 0.4162 0.7495 0.1316 0.062 Uiso 1 1 calc R U . . .
C18 C 0.4968(15) 0.5573(3) 0.15678(18) 0.081(2) Uani 1 1 d . . . . .
H18A H 0.5774 0.5139 0.1459 0.121 Uiso 1 1 calc R U . . .
H18B H 0.3168 0.5475 0.1602 0.121 Uiso 1 1 calc R U . . .
H18C H 0.5782 0.5696 0.1828 0.121 Uiso 1 1 calc R U . . .
N1 N 0.9420(7) 0.2513(2) 0.20145(10) 0.0291(9) Uani 1 1 d . . . . .
N2 N 0.7459(7) 0.2261(2) 0.17800(11) 0.0285(9) Uani 1 1 d D . . . .
H2 H 0.654(7) 0.2575(19) 0.1652(12) 0.034 Uiso 1 1 d D U . . .
N3 N 0.9201(6) 0.12795(18) 0.20394(10) 0.0245(8) Uani 1 1 d . . . . .
N4 N 0.3161(6) 0.02595(18) 0.13661(11) 0.0255(8) Uani 1 1 d D . . . .
H4 H 0.259(8) -0.0167(13) 0.1350(13) 0.031 Uiso 1 1 d D U . . .
N5 N 0.5168(6) 0.04009(19) 0.16191(11) 0.0287(9) Uani 1 1 d . . . . .
N6 N 0.3711(6) 0.14381(17) 0.13193(10) 0.0215(8) Uani 1 1 d . . . . .
N7 N 1.5756(7) 0.2254(2) 0.28659(11) 0.0322(9) Uani 1 1 d . . . . .
N8 N 1.3520(7) 0.1299(2) 0.25920(11) 0.0348(9) Uani 1 1 d . . . . .
N9 N 1.3486(7) 0.32334(19) 0.25305(11) 0.0288(9) Uani 1 1 d . . . . .
N10 N -0.3116(6) 0.05223(19) 0.05136(11) 0.0278(9) Uani 1 1 d . . . . .
N11 N -0.0655(7) 0.14860(19) 0.07310(11) 0.0303(9) Uani 1 1 d . . . . .
N12 N -0.0875(6) -0.04155(18) 0.08929(10) 0.0228(8) Uani 1 1 d . . . . .
N13 N -0.0856(7) 0.5313(2) 0.05115(12) 0.0362(10) Uani 1 1 d D . . . .
H13 H 0.013(8) 0.519(3) 0.0706(10) 0.043 Uiso 1 1 d D U . . .
N14 N -0.2718(7) 0.4830(2) 0.04126(12) 0.0359(10) Uani 1 1 d . . . . .
N15 N -0.2892(6) 0.58085(19) 0.00019(10) 0.0270(9) Uani 1 1 d . . . . .
N16 N 0.4071(6) 0.71769(19) 0.05095(10) 0.0271(8) Uani 1 1 d . . . . .
N17 N 0.0701(7) 0.7044(2) 0.00646(12) 0.0373(10) Uani 1 1 d . . . . .
N18 N 0.3532(6) 0.6062(2) 0.08751(11) 0.0310(9) Uani 1 1 d . . . . .
O1 O 1.5489(6) 0.14936(17) 0.28512(10) 0.0382(8) Uani 1 1 d . . . . .
O2 O 1.3403(6) 0.38427(17) 0.32243(9) 0.0354(8) Uani 1 1 d . . . . .
O3 O -0.2691(6) 0.12770(16) 0.04868(9) 0.0349(8) Uani 1 1 d . . . . .
O4 O -0.5104(5) -0.11057(18) 0.08363(11) 0.0464(9) Uani 1 1 d . . . . .
O5 O 0.2684(6) 0.74902(17) 0.01861(9) 0.0377(8) Uani 1 1 d . . . . .
O6 O 0.7903(6) 0.64660(18) 0.11772(10) 0.0434(9) Uani 1 1 d . . . . .
O8 O 0.8966(10) 0.4138(2) 0.19050(13) 0.0857(15) Uani 1 1 d D . . . .
H8D H 0.7353 0.4005 0.1896 0.103 Uiso 1 1 d DR U . . .
H8E H 0.9739 0.3761 0.1982 0.103 Uiso 1 1 d DR U . . .
S1 S 1.4483(2) 0.38263(6) 0.28317(3) 0.0285(3) Uani 1 1 d . . . . .
S2 S -0.25002(18) -0.10622(6) 0.07297(3) 0.0225(3) Uani 1 1 d . . . . .
S3 S 0.5289(2) 0.63048(6) 0.12364(4) 0.0336(3) Uani 1 1 d . . . . .
O7A O 0.522(3) 0.3504(8) 0.1416(4) 0.063(4) Uani 0.554(4) 1 d D U P A 1
S4A S 0.4001(5) 0.36598(13) 0.10066(7) 0.0431(9) Uani 0.554(4) 1 d D U P A 1
C19A C 0.520(2) 0.2978(8) 0.0684(4) 0.054(4) Uani 0.554(4) 1 d D U P A 1
H19A H 0.7017 0.3054 0.0655 0.082 Uiso 0.554(4) 1 calc R U P A 1
H19B H 0.4323 0.3010 0.0420 0.082 Uiso 0.554(4) 1 calc R U P A 1
H19C H 0.4917 0.2494 0.0799 0.082 Uiso 0.554(4) 1 calc R U P A 1
C20A C 0.0885(17) 0.3326(6) 0.1009(3) 0.065(3) Uani 0.554(4) 1 d D U P A 1
H20A H 0.0895 0.2831 0.1120 0.097 Uiso 0.554(4) 1 calc R U P A 1
H20B H 0.0156 0.3318 0.0735 0.097 Uiso 0.554(4) 1 calc R U P A 1
H20C H -0.0133 0.3644 0.1175 0.097 Uiso 0.554(4) 1 calc R U P A 1
O7Z O 0.494(3) 0.3288(9) 0.1445(4) 0.055(4) Uani 0.446(4) 1 d D U P A 2
S4Z S 0.2750(6) 0.31495(15) 0.11409(8) 0.0383(11) Uani 0.446(4) 1 d D U P A 2
C19Z C 0.415(3) 0.2869(9) 0.0693(4) 0.044(4) Uani 0.446(4) 1 d D U P A 2
H19D H 0.5368 0.3238 0.0612 0.066 Uiso 0.446(4) 1 calc R U P A 2
H19E H 0.2832 0.2810 0.0480 0.066 Uiso 0.446(4) 1 calc R U P A 2
H19F H 0.5023 0.2403 0.0738 0.066 Uiso 0.446(4) 1 calc R U P A 2
C20Z C 0.185(2) 0.4038(6) 0.0976(4) 0.051(3) Uani 0.446(4) 1 d D U P A 2
H20D H 0.1070 0.4299 0.1196 0.076 Uiso 0.446(4) 1 calc R U P A 2
H20E H 0.0627 0.3999 0.0748 0.076 Uiso 0.446(4) 1 calc R U P A 2
H20F H 0.3345 0.4305 0.0894 0.076 Uiso 0.446(4) 1 calc R U P A 2
O9 O 0.029(3) 0.5049(9) 0.1416(5) 0.058(7) Uani 0.228(11) 1 d . . P . .
H9C H -0.0584 0.5433 0.1380 0.070 Uiso 0.228(11) 1 d R U P . .
H9D H -0.0380 0.4788 0.1594 0.070 Uiso 0.228(11) 1 d R U P . .

loop_
_atom_site_aniso_label
_atom_site_aniso_U_11
_atom_site_aniso_U_22
_atom_site_aniso_U_33
_atom_site_aniso_U_23
_atom_site_aniso_U_13
_atom_site_aniso_U_12
C1 0.030(2) 0.022(2) 0.015(2) -0.0036(18) 0.0018(19) -0.0098(19)
C2 0.026(2) 0.029(2) 0.015(2) -0.0047(19) -0.0007(18) -0.007(2)
C3 0.024(2) 0.024(2) 0.016(2) -0.0045(18) -0.0002(18) -0.0072(19)
C4 0.024(2) 0.013(2) 0.020(2) -0.0013(17) 0.0026(18) -0.0022(17)
C5 0.022(2) 0.033(3) 0.022(2) -0.002(2) 0.0009(19) -0.008(2)
C6 0.026(2) 0.029(3) 0.019(2) -0.004(2) 0.0030(19) -0.007(2)
C7 0.060(3) 0.026(3) 0.053(3) 0.005(2) -0.009(3) -0.005(2)
C8 0.030(3) 0.041(3) 0.068(4) -0.012(3) -0.009(3) -0.006(2)
C9 0.017(2) 0.025(2) 0.022(2) -0.0036(19) -0.0017(18) 0.0011(18)
C10 0.022(2) 0.017(2) 0.020(2) -0.0021(17) -0.0003(18) 0.0009(18)
C11 0.050(3) 0.034(3) 0.030(3) -0.006(2) -0.012(2) 0.006(2)
C12 0.028(2) 0.018(2) 0.033(3) -0.0027(19) -0.001(2) -0.0028(19)
C13 0.022(2) 0.028(3) 0.030(3) -0.014(2) 0.003(2) -0.003(2)
C14 0.026(2) 0.020(2) 0.028(2) -0.0094(19) 0.003(2) -0.0009(19)
C15 0.025(2) 0.018(2) 0.028(2) -0.0094(19) 0.0045(19) -0.0019(19)
C16 0.022(2) 0.025(2) 0.022(2) -0.011(2) -0.0011(18) -0.0022(19)
C17 0.032(3) 0.057(3) 0.035(3) -0.018(3) 0.001(2) -0.009(2)
C18 0.140(6) 0.050(4) 0.049(4) 0.022(3) -0.035(4) -0.037(4)
N1 0.032(2) 0.029(2) 0.025(2) -0.0044(17) -0.0083(17) -0.0116(17)
N2 0.031(2) 0.029(2) 0.025(2) -0.0005(17) -0.0097(17) -0.0091(17)
N3 0.0245(19) 0.0238(19) 0.025(2) -0.0088(16) 0.0010(16) -0.0082(16)
N4 0.027(2) 0.0162(19) 0.033(2) -0.0017(17) -0.0105(17) -0.0071(16)
N5 0.0259(19) 0.023(2) 0.036(2) -0.0036(17) -0.0151(17) -0.0055(16)
N6 0.0276(19) 0.0174(18) 0.0194(19) -0.0025(15) -0.0013(15) -0.0101(16)
N7 0.032(2) 0.028(2) 0.036(2) -0.0012(18) -0.0048(18) -0.0014(17)
N8 0.036(2) 0.034(2) 0.034(2) -0.0101(19) -0.0082(18) -0.0062(19)
N9 0.033(2) 0.026(2) 0.028(2) -0.0034(16) -0.0066(17) -0.0054(17)
N10 0.027(2) 0.025(2) 0.031(2) -0.0036(17) -0.0090(17) 0.0038(16)
N11 0.036(2) 0.024(2) 0.031(2) 0.0008(17) -0.0080(18) -0.0020(17)
N12 0.0196(18) 0.0171(18) 0.031(2) -0.0012(15) -0.0107(15) -0.0040(15)
N13 0.032(2) 0.032(2) 0.043(3) -0.006(2) -0.0166(19) -0.0096(18)
N14 0.035(2) 0.033(2) 0.039(2) -0.0027(19) -0.0074(19) -0.0118(18)
N15 0.0263(19) 0.027(2) 0.027(2) -0.0114(17) -0.0025(17) -0.0053(16)
N16 0.030(2) 0.028(2) 0.023(2) -0.0044(16) -0.0026(16) -0.0044(17)
N17 0.040(2) 0.037(2) 0.034(2) -0.004(2) -0.0092(19) -0.0111(19)
N18 0.029(2) 0.026(2) 0.037(2) -0.0061(18) -0.0076(17) -0.0081(17)
O1 0.0391(19) 0.0323(19) 0.042(2) -0.0044(16) -0.0123(16) -0.0003(15)
O2 0.0412(18) 0.0364(19) 0.0284(18) -0.0048(15) -0.0027(14) 0.0043(15)
O3 0.0424(19) 0.0239(17) 0.0371(19) 0.0036(14) -0.0135(15) 0.0036(14)
O4 0.0204(16) 0.038(2) 0.082(3) -0.0191(19) 0.0129(17) -0.0088(15)
O5 0.0450(19) 0.0336(18) 0.0337(19) 0.0032(15) -0.0082(16) -0.0151(16)
O6 0.0291(17) 0.052(2) 0.047(2) -0.0143(18) -0.0126(15) 0.0041(16)
O8 0.124(4) 0.061(3) 0.070(3) -0.011(2) -0.024(3) 0.027(3)
S1 0.0294(6) 0.0245(6) 0.0309(6) -0.0034(5) -0.0065(5) -0.0014(5)
S2 0.0148(5) 0.0203(5) 0.0322(6) -0.0073(5) -0.0021(4) -0.0034(4)
S3 0.0375(7) 0.0307(6) 0.0317(7) 0.0005(5) -0.0087(5) -0.0064(5)
O7A 0.081(6) 0.045(7) 0.060(6) 0.000(5) -0.043(5) 0.008(5)
S4A 0.0584(17) 0.0320(15) 0.0386(15) 0.0050(11) -0.0012(12) 0.0022(12)
C19A 0.069(8) 0.054(7) 0.040(6) -0.001(5) 0.008(6) 0.020(7)
C20A 0.059(6) 0.074(7) 0.060(6) -0.004(6) -0.018(5) 0.025(6)
O7Z 0.070(7) 0.052(9) 0.041(6) -0.006(5) -0.022(5) 0.007(6)
S4Z 0.048(2) 0.0324(18) 0.0339(17) 0.0035(13) -0.0060(14) 0.0037(15)
C19Z 0.049(8) 0.038(7) 0.044(7) -0.001(6) -0.003(7) 0.001(7)
C20Z 0.050(6) 0.049(7) 0.051(6) 0.007(6) -0.023(5) 0.007(6)
O9 0.053(11) 0.064(12) 0.057(12) 0.030(9) -0.009(8) 0.001(9)

loop_
_atom_type_symbol
_atom_type_description
_atom_type_scat_dispersion_real
_atom_type_scat_dispersion_imag
_atom_type_scat_source
C C 0.0033 0.0016 'International Tables Vol C Tables 4.2.6.8 and 6.1.1.4'
H H 0.0000 0.0000 'International Tables Vol C Tables 4.2.6.8 and 6.1.1.4'
N N 0.0061 0.0033 'International Tables Vol C Tables 4.2.6.8 and 6.1.1.4'
O O 0.0106 0.0060 'International Tables Vol C Tables 4.2.6.8 and 6.1.1.4'
S S 0.1246 0.1234 'International Tables Vol C Tables 4.2.6.8 and 6.1.1.4'

loop_
_geom_angle_atom_site_label_1
_geom_angle_atom_site_label_2
_geom_angle_atom_site_label_3
_geom_angle
_geom_angle_site_symmetry_1
_geom_angle_site_symmetry_3
_geom_angle_publ_flag
N3 C1 N2 111.0(3) . . ?
N3 C1 C3 126.9(4) . . ?
N2 C1 C3 122.1(4) . . ?
N1 C2 N3 115.0(4) . . ?
N1 C2 C6 122.0(4) . . ?
N3 C2 C6 123.0(4) . . ?
N5 C3 N6 115.9(3) . . ?
N5 C3 C1 122.6(4) . . ?
N6 C3 C1 121.5(4) . . ?
N6 C4 N4 110.0(3) . . ?
N6 C4 C10 127.6(4) . . ?
N4 C4 C10 122.4(3) . . ?
N7 C5 N9 127.0(4) . . ?
N7 C5 C6 108.2(4) . . ?
N9 C5 C6 124.9(4) . . ?
N8 C6 C5 109.5(4) . . ?
N8 C6 C2 121.4(4) . . ?
C5 C6 C2 129.1(4) . . ?
S1 C7 H7A 109.5 . . ?
S1 C7 H7B 109.5 . . ?
H7A C7 H7B 109.5 . . ?
S1 C7 H7C 109.5 . . ?
H7A C7 H7C 109.5 . . ?
H7B C7 H7C 109.5 . . ?
S1 C8 H8A 109.5 . . ?
S1 C8 H8B 109.5 . . ?
H8A C8 H8B 109.5 . . ?
S1 C8 H8C 109.5 . . ?
H8A C8 H8C 109.5 . . ?
H8B C8 H8C 109.5 . . ?
N10 C9 N12 128.5(4) . . ?
N10 C9 C10 108.9(4) . . ?
N12 C9 C10 122.5(3) . . ?
N11 C10 C9 109.8(4) . . ?
N11 C10 C4 122.8(4) . . ?
C9 C10 C4 127.4(4) . . ?
S2 C11 H11A 109.5 . . ?
S2 C11 H11B 109.5 . . ?
H11A C11 H11B 109.5 . . ?
S2 C11 H11C 109.5 . . ?
H11A C11 H11C 109.5 . . ?
H11B C11 H11C 109.5 . . ?
S2 C12 H12A 109.5 . . ?
S2 C12 H12B 109.5 . . ?
H12A C12 H12B 109.5 . . ?
S2 C12 H12C 109.5 . . ?
H12A C12 H12C 109.5 . . ?
H12B C12 H12C 109.5 . . ?
N14 C13 N15 115.4(4) . . ?
N14 C13 C13 121.7(5) . 3_465 ?
N15 C13 C13 122.9(5) . 3_465 ?
N13 C14 N15 110.2(4) . . ?
N13 C14 C16 122.7(4) . . ?
N15 C14 C16 127.1(4) . . ?
N16 C15 N18 127.4(4) . . ?
N16 C15 C16 109.0(4) . . ?
N18 C15 C16 123.5(4) . . ?
N17 C16 C15 109.2(4) . . ?
N17 C16 C14 123.0(4) . . ?
C15 C16 C14 127.8(4) . . ?
S3 C17 H17A 109.5 . . ?
S3 C17 H17B 109.5 . . ?
H17A C17 H17B 109.5 . . ?
S3 C17 H17C 109.5 . . ?
H17A C17 H17C 109.5 . . ?
H17B C17 H17C 109.5 . . ?
S3 C18 H18A 109.5 . . ?
S3 C18 H18B 109.5 . . ?
H18A C18 H18B 109.5 . . ?
S3 C18 H18C 109.5 . . ?
H18A C18 H18C 109.5 . . ?
H18B C18 H18C 109.5 . . ?
C2 N1 N2 101.9(3) . . ?
C1 N2 N1 110.1(4) . . ?
C1 N2 H2 132(3) . . ?
N1 N2 H2 118(3) . . ?
C1 N3 C2 102.0(3) . . ?
C4 N4 N5 110.4(3) . . ?
C4 N4 H4 130(3) . . ?
N5 N4 H4 119(3) . . ?
C3 N5 N4 101.5(3) . . ?
C4 N6 C3 102.2(3) . . ?
C5 N7 O1 105.3(3) . . ?
C6 N8 O1 106.3(3) . . ?
C5 N9 S1 118.4(3) . . ?
C9 N10 O3 104.7(3) . . ?
C10 N11 O3 105.4(3) . . ?
C9 N12 S2 121.2(3) . . ?
C14 N13 N14 110.6(4) . . ?
C14 N13 H13 134(3) . . ?
N14 N13 H13 116(3) . . ?
C13 N14 N13 101.5(4) . . ?
C14 N15 C13 102.3(4) . . ?
C15 N16 O5 105.0(3) . . ?
C16 N17 O5 106.1(3) . . ?
C15 N18 S3 118.5(3) . . ?
N8 O1 N7 110.7(3) . . ?
N11 O3 N10 111.1(3) . . ?
N17 O5 N16 110.5(3) . . ?
H8D O8 H8E 103.9 . . ?
O2 S1 N9 117.48(19) . . ?
O2 S1 C7 111.4(2) . . ?
N9 S1 C7 102.6(2) . . ?
O2 S1 C8 107.0(2) . . ?
N9 S1 C8 113.6(2) . . ?
C7 S1 C8 103.9(3) . . ?
O4 S2 N12 118.57(19) . . ?
O4 S2 C12 110.9(2) . . ?
N12 S2 C12 101.87(19) . . ?
O4 S2 C11 109.0(2) . . ?
N12 S2 C11 111.1(2) . . ?
C12 S2 C11 104.4(2) . . ?
O6 S3 N18 120.0(2) . . ?
O6 S3 C18 111.3(3) . . ?
N18 S3 C18 101.5(2) . . ?
O6 S3 C17 107.9(2) . . ?
N18 S3 C17 110.2(2) . . ?
C18 S3 C17 104.9(3) . . ?
O7A S4A C20A 107.1(7) . . ?
O7A S4A C19A 105.3(6) . . ?
C20A S4A C19A 96.7(6) . . ?
S4A C19A H19A 109.5 . . ?
S4A C19A H19B 109.5 . . ?
H19A C19A H19B 109.5 . . ?
S4A C19A H19C 109.5 . . ?
H19A C19A H19C 109.5 . . ?
H19B C19A H19C 109.5 . . ?
S4A C20A H20A 109.5 . . ?
S4A C20A H20B 109.5 . . ?
H20A C20A H20B 109.5 . . ?
S4A C20A H20C 109.5 . . ?
H20A C20A H20C 109.5 . . ?
H20B C20A H20C 109.5 . . ?
O7Z S4Z C19Z 106.1(8) . . ?
O7Z S4Z C20Z 103.9(7) . . ?
C19Z S4Z C20Z 97.0(7) . . ?
S4Z C19Z H19D 109.5 . . ?
S4Z C19Z H19E 109.5 . . ?
H19D C19Z H19E 109.5 . . ?
S4Z C19Z H19F 109.5 . . ?
H19D C19Z H19F 109.5 . . ?
H19E C19Z H19F 109.5 . . ?
S4Z C20Z H20D 109.5 . . ?
S4Z C20Z H20E 109.5 . . ?
H20D C20Z H20E 109.5 . . ?
S4Z C20Z H20F 109.5 . . ?
H20D C20Z H20F 109.5 . . ?
H20E C20Z H20F 109.5 . . ?
H9C O9 H9D 108.7 . . ?

loop_
_geom_bond_atom_site_label_1
_geom_bond_atom_site_label_2
_geom_bond_distance
_geom_bond_site_symmetry_2
_geom_bond_publ_flag
C1 N3 1.323(5) . ?
C1 N2 1.328(5) . ?
C1 C3 1.469(5) . ?
C2 N1 1.327(5) . ?
C2 N3 1.359(5) . ?
C2 C6 1.465(6) . ?
C3 N5 1.321(5) . ?
C3 N6 1.355(5) . ?
C4 N6 1.325(5) . ?
C4 N4 1.344(5) . ?
C4 C10 1.459(5) . ?
C5 N7 1.311(5) . ?
C5 N9 1.381(5) . ?
C5 C6 1.443(6) . ?
C6 N8 1.290(6) . ?
C7 S1 1.756(5) . ?
C7 H7A 0.9800 . ?
C7 H7B 0.9800 . ?
C7 H7C 0.9800 . ?
C8 S1 1.759(4) . ?
C8 H8A 0.9800 . ?
C8 H8B 0.9800 . ?
C8 H8C 0.9800 . ?
C9 N10 1.309(5) . ?
C9 N12 1.373(5) . ?
C9 C10 1.428(5) . ?
C10 N11 1.299(5) . ?
C11 S2 1.760(5) . ?
C11 H11A 0.9800 . ?
C11 H11B 0.9800 . ?
C11 H11C 0.9800 . ?
C12 S2 1.739(4) . ?
C12 H12A 0.9800 . ?
C12 H12B 0.9800 . ?
C12 H12C 0.9800 . ?
C13 N14 1.322(6) . ?
C13 N15 1.349(5) . ?
C13 C13 1.473(8) 3_465 ?
C14 N13 1.322(6) . ?
C14 N15 1.328(5) . ?
C14 C16 1.451(6) . ?
C15 N16 1.306(5) . ?
C15 N18 1.374(5) . ?
C15 C16 1.434(6) . ?
C16 N17 1.294(5) . ?
C17 S3 1.757(5) . ?
C17 H17A 0.9800 . ?
C17 H17B 0.9800 . ?
C17 H17C 0.9800 . ?
C18 S3 1.751(5) . ?
C18 H18A 0.9800 . ?
C18 H18B 0.9800 . ?
C18 H18C 0.9800 . ?
N1 N2 1.355(5) . ?
N2 H2 0.857(19) . ?
N4 N5 1.354(5) . ?
N4 H4 0.839(19) . ?
N7 O1 1.402(5) . ?
N8 O1 1.373(4) . ?
N9 S1 1.558(4) . ?
N10 O3 1.405(4) . ?
N11 O3 1.378(4) . ?
N12 S2 1.550(3) . ?
N13 N14 1.355(5) . ?
N13 H13 0.847(19) . ?
N16 O5 1.403(4) . ?
N17 O5 1.379(4) . ?
N18 S3 1.557(4) . ?
O2 S1 1.451(3) . ?
O4 S2 1.439(3) . ?
O6 S3 1.436(3) . ?
O8 H8D 0.8869 . ?
O8 H8E 0.8375 . ?
O7A S4A 1.514(9) . ?
S4A C20A 1.758(9) . ?
S4A C19A 1.784(9) . ?
C19A H19A 0.9800 . ?
C19A H19B 0.9800 . ?
C19A H19C 0.9800 . ?
C20A H20A 0.9800 . ?
C20A H20B 0.9800 . ?
C20A H20C 0.9800 . ?
O7Z S4Z 1.530(11) . ?
S4Z C19Z 1.772(11) . ?
S4Z C20Z 1.777(9) . ?
C19Z H19D 0.9800 . ?
C19Z H19E 0.9800 . ?
C19Z H19F 0.9800 . ?
C20Z H20D 0.9800 . ?
C20Z H20E 0.9800 . ?
C20Z H20F 0.9800 . ?
O9 H9C 0.8501 . ?
O9 H9D 0.8500 . ?
